data_4350030
loop_
_publ_author_name
'Liu, Zhanning'
'Jiang, Xingxing'
'Wang, Chiming'
'Liu, Chenxi'
'Lin, Zheshuai'
'Deng, Jinxia'
'Chen, Jun'
'Xing, Xianran'

_publ_section_title
;
 Near-zero thermal expansion coordinated with geometric flexibility and
 \p&#x22EF;\p interaction in anisotropic [Zn8(SiO4)(m-BDC)6]n
;
_journal_issue 7
_journal_name_full 'Inorganic Chemistry Frontiers'
_journal_page_first 1675
_journal_paper_doi 10.1039/C9QI00354A
_journal_volume 6
_journal_year 2019
_chemical_formula_moiety '0.5(C96 H48 O56 Si2 Zn16)'
_chemical_formula_sum 'C48 H24 O28 Si Zn8'
_chemical_formula_weight 1599.72
_space_group_crystal_system tetragonal
_space_group_IT_number 86
_space_group_name_Hall '-P 4bc'
_space_group_name_H-M_alt 'P 42/n :2'
_atom_sites_solution_hydrogens geom
_audit_creation_date 2018-03-06
_audit_creation_method
;
Olex2 1.2
(compiled 2017.03.28 svn.r3405 for OlexSys, GUI svn.r5335)
;
_audit_update_record
;
2018-03-06 deposited with the CCDC.	2019-05-13 downloaded from the CCDC.
;
_cell_angle_alpha 90
_cell_angle_beta 90
_cell_angle_gamma 90
_cell_formula_units_Z 2
_cell_length_a 13.6914(2)
_cell_length_b 13.6914(2)
_cell_length_c 15.0409(4)
_cell_measurement_reflns_used 2695
_cell_measurement_temperature 199(2)
_cell_measurement_theta_max 66.9950
_cell_measurement_theta_min 4.364
_cell_volume 2819.48(9)
_computing_molecular_graphics 'Olex2 (Dolomanov et al., 2009)'
_computing_publication_material 'Olex2 (Dolomanov et al., 2009)'
_computing_structure_refinement 'ShelXL (Sheldrick, 2015)'
_diffrn_ambient_temperature 199(2)
_diffrn_measured_fraction_theta_full 0.983
_diffrn_measured_fraction_theta_max 0.983
_diffrn_measurement_device_type 'Xcalibur, Eos, Gemini'
_diffrn_radiation_type CuK\a
_diffrn_radiation_wavelength 1.54184
_diffrn_reflns_av_R_equivalents 0.0147
_diffrn_reflns_av_unetI/netI 0.0204
_diffrn_reflns_Laue_measured_fraction_full 0.983
_diffrn_reflns_Laue_measured_fraction_max 0.983
_diffrn_reflns_limit_h_max 16
_diffrn_reflns_limit_h_min -6
_diffrn_reflns_limit_k_max 15
_diffrn_reflns_limit_k_min -15
_diffrn_reflns_limit_l_max 17
_diffrn_reflns_limit_l_min -8
_diffrn_reflns_number 4857
_diffrn_reflns_point_group_measured_fraction_full 0.983
_diffrn_reflns_point_group_measured_fraction_max 0.983
_diffrn_reflns_theta_full 67.270
_diffrn_reflns_theta_max 67.270
_diffrn_reflns_theta_min 4.367
_exptl_absorpt_coefficient_mu 4.691
_exptl_absorpt_correction_T_max 0.45
_exptl_absorpt_correction_T_min 0.391
_exptl_absorpt_correction_type multi-scan
_exptl_crystal_colour colorless
_exptl_crystal_density_diffrn 1.884
_exptl_crystal_density_method 'not measured'
_exptl_crystal_description bulk
_exptl_crystal_F_000 1580
_exptl_crystal_size_max 0.2
_exptl_crystal_size_mid 0.2
_exptl_crystal_size_min 0.2
_refine_diff_density_max 0.405
_refine_diff_density_min -0.386
_refine_diff_density_rms 0.077
_refine_ls_extinction_method none
_refine_ls_goodness_of_fit_ref 1.182
_refine_ls_hydrogen_treatment constr
_refine_ls_matrix_type full
_refine_ls_number_parameters 193
_refine_ls_number_reflns 2491
_refine_ls_number_restraints 0
_refine_ls_restrained_S_all 1.182
_refine_ls_R_factor_all 0.0305
_refine_ls_R_factor_gt 0.0279
_refine_ls_shift/su_max 0.000
_refine_ls_shift/su_mean 0.000
_refine_ls_structure_factor_coef Fsqd
_refine_ls_weighting_details 'w=1/[\s^2^(Fo^2^)+(0.0322P)^2^+2.6449P] where P=(Fo^2^+2Fc^2^)/3'
_refine_ls_weighting_scheme calc
_refine_ls_wR_factor_gt 0.0695
_refine_ls_wR_factor_ref 0.0709
_reflns_Friedel_coverage 0.000
_reflns_number_gt 2350
_reflns_number_total 2491
_reflns_threshold_expression 'I > 2\s(I)'
_cod_data_source_file c9qi00354a2.cif
_cod_data_source_block 200k_sq
_cod_original_cell_volume 2819.47(12)
_cod_original_sg_symbol_H-M 'P 42/n'
_cod_database_code 4350030
_shelx_shelxl_version_number 2016/6
_shelx_space_group_comment
;
The symmetry employed for this shelxl refinement is uniquely defined
by the following loop, which should always be used as a source of
symmetry information in preference to the above space-group names.
They are only intended as comments.
;
_olex2_refinement_description
;
1. Fixed Uiso
 At 1.2 times of:
  All C(H) groups
2.a Aromatic/amide H refined with riding coordinates:
 C5(H5), C1(H1), C7(H7), C8(H8), C10(H10), C2AA(H2AA), C1AA(H1AA)
;
_olex2_submission_special_instructions 'No special instructions were received'

loop_
_space_group_symop_operation_xyz
'x, y, z'
'-y, x+1/2, z+1/2'
'-x+1/2, -y+1/2, z'
'y+1/2, -x, z+1/2'
'-x, -y, -z'
'y, -x-1/2, -z-1/2'
'x-1/2, y-1/2, -z'
'-y-1/2, x, -z-1/2'

loop_
_atom_site_label
_atom_site_type_symbol
_atom_site_fract_x
_atom_site_fract_y
_atom_site_fract_z
_atom_site_U_iso_or_equiv
_atom_site_adp_type
_atom_site_occupancy
_atom_site_site_symmetry_order
_atom_site_calc_flag
_atom_site_refinement_flags_posn
_atom_site_refinement_flags_adp
_atom_site_refinement_flags_occupancy
Zn1 Zn 0.11698(3) 0.38496(2) 0.12435(2) 0.01330(11) Uani 1 1 d . . .
Zn2 Zn 0.04099(2) 0.18244(2) 0.17492(2) 0.01234(11) Uani 1 1 d . . .
Si3 Si 0.250000 0.250000 0.250000 0.0095(3) Uani 1 4 d S T P
O1 O 0.05963(16) 0.04202(14) 0.17907(13) 0.0217(4) Uani 1 1 d . . .
O2 O -0.00339(15) 0.43329(15) 0.17821(13) 0.0226(4) Uani 1 1 d . . .
O3 O 0.07646(17) 0.34274(14) 0.00807(13) 0.0248(5) Uani 1 1 d . . .
O4 O 0.15288(13) 0.26825(12) 0.19025(11) 0.0130(4) Uani 1 1 d . . .
O5 O 0.00748(15) 0.20223(15) 0.05029(12) 0.0229(4) Uani 1 1 d . . .
O6 O -0.07103(14) 0.21241(15) 0.25163(13) 0.0224(4) Uani 1 1 d . . .
O0AA O 0.20290(16) 0.49457(15) 0.11719(14) 0.0256(5) Uani 1 1 d . . .
C2 C 0.05442(18) -0.02003(19) 0.24004(18) 0.0151(5) Uani 1 1 d . . .
C3 C 0.02971(19) -0.12270(19) 0.21427(18) 0.0159(5) Uani 1 1 d . . .
C5 C 0.01447(19) -0.1452(2) 0.12581(17) 0.0157(5) Uani 1 1 d . . .
H5 H 0.022425 -0.097554 0.082366 0.019 Uiso 1 1 calc R . .
C1 C 0.0207(2) -0.1942(2) 0.27882(19) 0.0244(6) Uani 1 1 d . . .
H1 H 0.032196 -0.178824 0.338129 0.029 Uiso 1 1 calc R . .
C4 C 0.2343(2) 0.6637(2) 0.11721(18) 0.0186(6) Uani 1 1 d . . .
C0AA C 0.2149(2) 0.5695(2) 0.16490(19) 0.0178(6) Uani 1 1 d . . .
C6 C -0.0127(2) -0.2392(2) 0.10209(18) 0.0171(6) Uani 1 1 d . . .
C7 C -0.0052(3) -0.2882(2) 0.2556(2) 0.0310(7) Uani 1 1 d . . .
H7 H -0.010560 -0.336229 0.299092 0.037 Uiso 1 1 calc R . .
C8 C -0.0232(2) -0.3110(2) 0.1674(2) 0.0260(7) Uani 1 1 d . . .
H8 H -0.042102 -0.373880 0.151660 0.031 Uiso 1 1 calc R . .
C10 C 0.2345(3) 0.6642(2) 0.0249(2) 0.0342(8) Uani 1 1 d . . .
H10 H 0.224049 0.606489 -0.006273 0.041 Uiso 1 1 calc R . .
C2AA C 0.250000 0.750000 0.1636(3) 0.0157(7) Uani 1 2 d S T P
H2AA H 0.250003 0.750000 0.225475 0.019 Uiso 1 2 calc RS T P
C1AA C 0.250000 0.750000 -0.0205(3) 0.0462(15) Uani 1 2 d S T P
H1AA H 0.249999 0.750000 -0.082332 0.055 Uiso 1 2 calc RS T P
C3AA C 0.0335(2) 0.2635(2) -0.00730(18) 0.0175(5) Uani 1 1 d . . .

loop_
_atom_site_aniso_label
_atom_site_aniso_U_11
_atom_site_aniso_U_22
_atom_site_aniso_U_33
_atom_site_aniso_U_23
_atom_site_aniso_U_13
_atom_site_aniso_U_12
Zn1 0.01737(19) 0.00938(18) 0.01314(19) -0.00079(13) -0.00211(13) -0.00037(13)
Zn2 0.01307(18) 0.01376(19) 0.01019(18) 0.00102(13) -0.00070(13) -0.00335(13)
Si3 0.0081(4) 0.0081(4) 0.0124(6) 0.000 0.000 0.000
O1 0.0340(12) 0.0123(9) 0.0188(10) 0.0003(8) -0.0001(8) -0.0032(8)
O2 0.0228(10) 0.0299(11) 0.0151(10) -0.0006(8) 0.0052(8) 0.0089(8)
O3 0.0427(13) 0.0175(10) 0.0143(9) -0.0025(8) -0.0041(9) -0.0078(9)
O4 0.0114(8) 0.0109(8) 0.0166(9) 0.0024(7) -0.0028(7) -0.0019(7)
O5 0.0290(11) 0.0275(11) 0.0122(9) 0.0046(8) -0.0050(8) -0.0079(9)
O6 0.0161(10) 0.0298(11) 0.0213(10) 0.0009(8) 0.0054(8) 0.0013(8)
O0AA 0.0297(12) 0.0157(10) 0.0314(12) -0.0040(8) 0.0047(9) -0.0084(8)
C2 0.0116(12) 0.0172(13) 0.0166(13) -0.0018(11) 0.0005(10) -0.0010(10)
C3 0.0163(13) 0.0151(13) 0.0164(13) -0.0006(11) 0.0005(10) 0.0003(10)
C5 0.0184(13) 0.0139(13) 0.0148(13) 0.0018(10) -0.0013(10) -0.0002(10)
C1 0.0382(17) 0.0221(15) 0.0129(13) 0.0004(11) -0.0035(12) -0.0007(13)
C4 0.0209(14) 0.0164(14) 0.0184(14) 0.0009(11) -0.0014(11) -0.0041(11)
C0AA 0.0157(13) 0.0136(14) 0.0243(15) 0.0019(11) -0.0008(11) -0.0014(10)
C6 0.0221(14) 0.0158(13) 0.0135(13) 0.0001(11) -0.0020(10) 0.0006(11)
C7 0.058(2) 0.0193(15) 0.0153(14) 0.0069(12) -0.0057(14) -0.0063(15)
C8 0.0454(19) 0.0142(14) 0.0186(15) 0.0001(11) -0.0030(13) -0.0061(13)
C10 0.061(2) 0.0213(16) 0.0206(16) -0.0040(13) -0.0030(15) -0.0135(15)
C2AA 0.0157(18) 0.0171(19) 0.0144(18) 0.000 0.000 -0.0017(15)
C1AA 0.091(5) 0.033(3) 0.015(2) 0.000 0.000 -0.019(3)
C3AA 0.0206(14) 0.0159(13) 0.0161(13) 0.0002(11) -0.0010(11) 0.0013(10)

loop_
_atom_type_symbol
_atom_type_description
_atom_type_scat_dispersion_real
_atom_type_scat_dispersion_imag
_atom_type_scat_source
C C 0.0181 0.0091 'International Tables Vol C Tables 4.2.6.8 and 6.1.1.4'
H H 0.0000 0.0000 'International Tables Vol C Tables 4.2.6.8 and 6.1.1.4'
O O 0.0492 0.0322 'International Tables Vol C Tables 4.2.6.8 and 6.1.1.4'
Si Si 0.2541 0.3302 'International Tables Vol C Tables 4.2.6.8 and 6.1.1.4'
Zn Zn -1.5491 0.6778 'International Tables Vol C Tables 4.2.6.8 and 6.1.1.4'

loop_
_geom_angle_atom_site_label_1
_geom_angle_atom_site_label_2
_geom_angle_atom_site_label_3
_geom_angle
_geom_angle_site_symmetry_1
_geom_angle_site_symmetry_3
O2 Zn1 Zn2 85.23(6) . .
O3 Zn1 Zn2 81.69(6) . .
O3 Zn1 O2 103.63(9) . .
O3 Zn1 O4 106.83(8) . .
O4 Zn1 Zn2 38.15(5) . .
O4 Zn1 O2 106.29(8) . .
O0AA Zn1 Zn2 159.42(7) . .
O0AA Zn1 O2 106.08(9) . .
O0AA Zn1 O3 111.25(9) . .
O0AA Zn1 O4 121.27(9) . .
O1 Zn2 Zn1 149.51(6) . .
O1 Zn2 O4 119.43(8) . .
O1 Zn2 O5 101.51(8) . .
O1 Zn2 O6 106.92(9) . .
O4 Zn2 Zn1 38.13(5) . .
O4 Zn2 O5 102.45(8) . .
O4 Zn2 O6 114.82(8) . .
O5 Zn2 Zn1 73.43(6) . .
O5 Zn2 O6 110.64(9) . .
O6 Zn2 Zn1 102.86(6) . .
O4 Si3 O4 107.83(6) 6_566 3
O4 Si3 O4 112.81(12) 6_566 8_656
O4 Si3 O4 107.83(6) . 8_656
O4 Si3 O4 107.83(6) 8_656 3
O4 Si3 O4 107.83(6) . 6_566
O4 Si3 O4 112.81(12) . 3
C2 O1 Zn2 133.49(18) . .
C2 O2 Zn1 127.01(18) 6_566 .
C3AA O3 Zn1 124.20(18) . .
Zn1 O4 Zn2 103.72(8) . .
Si3 O4 Zn1 128.00(10) . .
Si3 O4 Zn2 128.15(10) . .
C3AA O5 Zn2 133.54(18) . .
C0AA O6 Zn2 125.46(19) 8_656 .
C0AA O0AA Zn1 133.33(19) . .
O1 C2 O2 125.7(3) . 8_656
O1 C2 C3 117.4(2) . .
O2 C2 C3 116.9(2) 8_656 .
C5 C3 C2 119.5(2) . .
C5 C3 C1 120.3(3) . .
C1 C3 C2 120.2(2) . .
C3 C5 C6 119.7(2) . .
C7 C1 C3 120.3(3) . .
C10 C4 C0AA 118.9(3) . .
C10 C4 C2AA 119.9(3) . .
C2AA C4 C0AA 121.2(3) . .
O6 C0AA O0AA 125.3(3) 6_566 .
O6 C0AA C4 117.9(2) 6_566 .
O0AA C0AA C4 116.7(2) . .
C5 C6 C8 120.0(3) . .
C5 C6 C3AA 120.2(2) . 5
C8 C6 C3AA 119.8(2) . 5
C1 C7 C8 119.8(3) . .
C7 C8 C6 119.8(3) . .
C1AA C10 C4 120.1(3) . .
C4 C2AA C4 119.6(4) . 3_565
C10 C1AA C10 120.5(4) 3_565 .
O3 C3AA O5 125.6(3) . .
O3 C3AA C6 117.2(2) . 5
O5 C3AA C6 117.2(2) . 5

loop_
_geom_bond_atom_site_label_1
_geom_bond_atom_site_label_2
_geom_bond_distance
_geom_bond_site_symmetry_2
Zn1 Zn2 3.0577(5) .
Zn1 O2 1.952(2) .
Zn1 O3 1.9237(19) .
Zn1 O4 1.9435(17) .
Zn1 O0AA 1.910(2) .
Zn2 O1 1.9404(19) .
Zn2 O4 1.9442(17) .
Zn2 O5 1.9489(19) .
Zn2 O6 1.9626(19) .
Si3 O4 1.6243(17) 6_566
Si3 O4 1.6243(17) 3
Si3 O4 1.6243(17) .
Si3 O4 1.6243(17) 8_656
O1 C2 1.252(3) .
O2 C2 1.262(3) 6_566
O3 C3AA 1.256(3) .
O5 C3AA 1.257(3) .
O6 C0AA 1.256(3) 8_656
O0AA C0AA 1.263(3) .
C2 C3 1.497(4) .
C3 C5 1.382(4) .
C3 C1 1.384(4) .
C5 C6 1.386(4) .
C1 C7 1.380(4) .
C4 C0AA 1.499(4) .
C4 C10 1.389(4) .
C4 C2AA 1.389(3) .
C6 C8 1.396(4) .
C6 C3AA 1.491(4) 5
C7 C8 1.385(4) .
C10 C1AA 1.375(4) .
